data_1540071
loop_
_publ_author_name
'Hellwig, C.'
'Fischer, P.'
'Buschow, K.H.J.'
'Girgis, K.'
'Schefer, J.'

_publ_section_title
;
 Crystal and magnetic structures of the permanent magnet material R2 Fe14
 C0.95 B0.05 (R= Ce, Pr)
;
_journal_name_full 'Journal of Alloys Compd.'
_journal_page_first 229
_journal_page_last 235
_journal_volume 190
_journal_year 1993
_chemical_formula_sum 'C0.95 B0.05 Ce2 Fe14'
_chemical_name_systematic 'Ce2 Fe14 (C0.95 B0.05)'
_space_group_IT_number 136
_symmetry_space_group_name_Hall '-P 4n 2n'
_symmetry_space_group_name_H-M 'P 42/m n m'
_cell_angle_alpha 90
_cell_angle_beta 90
_cell_angle_gamma 90
_cell_formula_units_Z 4
_cell_length_a 8.7672
_cell_length_b 8.7672
_cell_length_c 11.8956
_cell_volume 914.341
_citation_journal_id_ASTM JALCEU
_cod_data_source_file Hellwig_JALCEU_1993_1575.cif
_cod_data_source_block C0.95B0.05Ce2Fe14
_cod_original_cell_volume 914.3411
_cod_database_code 1540071

loop_
_symmetry_equiv_pos_as_xyz
x,y,z
-y+1/2,x+1/2,z+1/2
-x,-y,z
y+1/2,-x+1/2,z+1/2
x+1/2,-y+1/2,-z+1/2
y,x,-z
-x+1/2,y+1/2,-z+1/2
-y,-x,-z
-x,-y,-z
y-1/2,-x-1/2,-z-1/2
x,y,-z
-y-1/2,x-1/2,-z-1/2
-x-1/2,y-1/2,z-1/2
-y,-x,z
x-1/2,-y-1/2,z-1/2
y,x,z

loop_
_atom_site_label
_atom_site_type_symbol
_atom_site_fract_x
_atom_site_fract_y
_atom_site_fract_z
_atom_site_occupancy
_atom_site_U_iso_or_equiv
Fe3 Fe 0.0983 0.0983 0.2059 1 0.0
Fe1 Fe 0.2247 0.5657 0.1216 1 0.0
B1 B 0.371 0.629 0 0.05 0.0
C1 C 0.371 0.629 0 0.95 0.0
Ce2 Ce 0.1408 0.8592 0 1 0.0
Fe5 Fe 0 0 0.6078 1 0.0
Fe2 Fe 0.0362 0.3585 0.1775 1 0.0
Fe4 Fe 0.3172 0.3172 0.2444 1 0.0
Fe6 Fe 0 0.5 0 1 0.0
Ce1 Ce 0.2623 0.2623 0 1 0.0
